data_2021766
loop_
_publ_author_name
'Guillet, Gary L.'
'Pitts, Skyler L.'
'Sheriff, Kirkland W.'
'Rucker, Donna N.'
'Rogers, Aaryn L.'

_publ_section_title
;
 Synthesis, characterization, and crystal structures of organonickel(II)
 complexes coordinated to novel
 1-bromo-2,6-bis{[(\l^5^-phosphanylidene)imino]methyl}benzene NCN-pincer
 ligands
;
_journal_coeditor_code JX3045
_journal_issue 10
_journal_name_full 'Acta Crystallographica Section C'
_journal_page_first 1381
_journal_page_last 1388
_journal_paper_doi 10.1107/S2053229619012038
_journal_volume 75
_journal_year 2019
_chemical_formula_iupac '[Ni Br (C44 H49 N2 P2)], 0.5C4 H10 O1'
_chemical_formula_moiety 'C44 H49 Br N2 Ni P2, C2 H5 O0.5'
_chemical_formula_sum 'C46 H54 Br N2 Ni O0.5 P2'
_chemical_formula_weight 843.47
_chemical_name_systematic
;(2,6-Bis{[(cyclohexyldiphenyl-\l^5^-phosphanylidene)imino]methyl}phenyl-\k^3^<i>N</i>,<i>C</i>^1^,<i>N</i>')bromidonickel(II)
butanol hemisolvate
;
_space_group_crystal_system triclinic
_space_group_IT_number 2
_space_group_name_Hall '-P 1'
_space_group_name_H-M_alt 'P -1'
_symmetry_space_group_name_Hall '-P 1'
_symmetry_space_group_name_H-M 'P -1'
_atom_sites_solution_hydrogens mixed
_atom_sites_solution_primary dual
_audit_creation_method
;
Olex2 1.2
(compiled 2018.05.29 svn.r3508 for OlexSys, GUI svn.r5506)
;
_cell_angle_alpha 74.892(6)
_cell_angle_beta 85.365(6)
_cell_angle_gamma 89.151(6)
_cell_formula_units_Z 2
_cell_length_a 10.1057(7)
_cell_length_b 13.8342(10)
_cell_length_c 15.3868(11)
_cell_measurement_reflns_used 2165
_cell_measurement_temperature 293(2)
_cell_measurement_theta_max 22.9720
_cell_measurement_theta_min 2.5200
_cell_volume 2070.0(3)
_computing_cell_refinement
;
CrysAlis PRO (Rigaku OD, 2018)
;
_computing_data_collection
;
CrysAlis PRO (Rigaku OD, 2018)
;
_computing_data_reduction
;
CrysAlis PRO (Rigaku OD, 2018)
;
_computing_molecular_graphics
;
OLEX2 (Dolomanov <i>et al.</i>,  2009)
;
_computing_publication_material
;
OLEX2 (Dolomanov <i>et al.</i>,  2009)
;
_computing_structure_refinement
;
SHELXL2014 (Sheldrick, 2015b)
;
_computing_structure_solution
;
SHELXT (Sheldrick, 2015a)
;
_diffrn_ambient_temperature 293(2)
_diffrn_detector 'Rigaku XtaLAB area detector'
_diffrn_detector_area_resol_mean 13.6612
_diffrn_measured_fraction_theta_full 0.998
_diffrn_measured_fraction_theta_max 0.987
_diffrn_measurement_device_type 'Bruker APEXII CCD'
_diffrn_measurement_method '\f and \w scans'
_diffrn_radiation_monochromator 'Graphite Monochromator'
_diffrn_radiation_type MoK\a
_diffrn_radiation_wavelength 0.71073
_diffrn_reflns_av_R_equivalents 0.0417
_diffrn_reflns_av_unetI/netI 0.1027
_diffrn_reflns_limit_h_max 13
_diffrn_reflns_limit_h_min -12
_diffrn_reflns_limit_k_max 17
_diffrn_reflns_limit_k_min -17
_diffrn_reflns_limit_l_max 19
_diffrn_reflns_limit_l_min -15
_diffrn_reflns_number 12542
_diffrn_reflns_theta_full 25.242
_diffrn_reflns_theta_max 27.483
_diffrn_reflns_theta_min 1.768
_diffrn_source 'Sealed Tube'
_diffrn_standards_number 0
_exptl_absorpt_coefficient_mu 1.547
_exptl_absorpt_correction_T_max 1.00000
_exptl_absorpt_correction_T_min 0.98698
_exptl_absorpt_correction_type multi-scan
_exptl_absorpt_process_details
;
(CrysAlis PRO; Rigaku OD, 2018)
;
_exptl_crystal_colour 'clear dark red'
_exptl_crystal_density_diffrn 1.353
_exptl_crystal_density_method "'not measured"
_exptl_crystal_description block
_exptl_crystal_F_000 882
_exptl_crystal_size_max 0.5
_exptl_crystal_size_mid 0.4
_exptl_crystal_size_min 0.3
_refine_diff_density_max 0.755
_refine_diff_density_min -0.617
_refine_ls_extinction_method none
_refine_ls_goodness_of_fit_ref 1.036
_refine_ls_hydrogen_treatment mixed
_refine_ls_matrix_type full
_refine_ls_number_parameters 500
_refine_ls_number_reflns 9359
_refine_ls_number_restraints 78
_refine_ls_restrained_S_all 1.044
_refine_ls_R_factor_all 0.0989
_refine_ls_R_factor_gt 0.0540
_refine_ls_shift/su_max 0.001
_refine_ls_shift/su_mean 0.000
_refine_ls_structure_factor_coef Fsqd
_refine_ls_weighting_details 'w=1/[\s^2^(Fo^2^)+(0.0356P)^2^] where P=(Fo^2^+2Fc^2^)/3'
_refine_ls_weighting_scheme calc
_refine_ls_wR_factor_gt 0.1043
_refine_ls_wR_factor_ref 0.1310
_reflns_number_gt 6137
_reflns_number_total 9359
_reflns_threshold_expression 'I > 2\s(I)'
_cod_data_source_file jx3045sup1.cif
_cod_data_source_block x95777res
_cod_depositor_comments 'Adding full bibliography for 2021765--2021768.cif.'
_cod_original_formula_sum 'C46 H54 Br N2 Ni O0.50 P2'
_cod_database_code 2021766
_cod_database_fobs_code 2021766
_shelx_space_group_comment
;
The symmetry employed for this shelxl refinement is uniquely defined
by the following loop, which should always be used as a source of
symmetry information in preference to the above space-group names.
They are only intended as comments.
;

loop_
_space_group_symop_operation_xyz
'x, y, z'
'-x, -y, -z'

loop_
_atom_site_type_symbol
_atom_site_label
_atom_site_fract_x
_atom_site_fract_y
_atom_site_fract_z
_atom_site_U_iso_or_equiv
_atom_site_adp_type
_atom_site_calc_flag
_atom_site_occupancy
_atom_site_disorder_assembly
_atom_site_disorder_group
Br Br1 0.52473(4) 0.23279(3) 0.85085(3) 0.03128(12) Uani d 1 . .
Ni Ni1 0.70581(5) 0.34300(4) 0.77095(3) 0.02380(13) Uani d 1 . .
P P1 0.79918(10) 0.30788(8) 0.97946(7) 0.0236(2) Uani d 1 . .
P P2 0.55928(10) 0.26562(8) 0.62436(7) 0.0258(2) Uani d 1 . .
O O1 1.0000 0.0000 0.5000 0.165(4) Uani d 1 . .
N N1 0.8002(3) 0.3640(2) 0.8732(2) 0.0258(7) Uani d 1 . .
N N2 0.6667(3) 0.3362(3) 0.6497(2) 0.0291(8) Uani d 1 . .
C C1 0.8020(4) 0.4539(3) 0.7078(3) 0.0253(9) Uani d 1 . .
C C2 0.8734(4) 0.5075(3) 0.7533(2) 0.0245(9) Uani d 1 . .
C C3 0.9469(4) 0.5909(3) 0.7056(3) 0.0344(10) Uani d 1 . .
H H3 0.9957 0.6262 0.7360 0.041 Uiso calc 1 . .
C C4 0.9473(4) 0.6216(4) 0.6121(3) 0.0406(12) Uani d 1 . .
H H4 0.9957 0.6781 0.5800 0.049 Uiso calc 1 . .
C C5 0.8757(4) 0.5684(4) 0.5662(3) 0.0388(11) Uani d 1 . .
H H5 0.8768 0.5890 0.5035 0.047 Uiso calc 1 . .
C C6 0.8025(4) 0.4842(3) 0.6143(3) 0.0306(10) Uani d 1 . .
C C7 0.8631(4) 0.4653(3) 0.8537(3) 0.0307(10) Uani d 1 . .
H H7A 0.9505 0.4601 0.8762 0.037 Uiso calc 1 . .
H H7B 0.8092 0.5084 0.8827 0.037 Uiso calc 1 . .
C C8 0.7246(5) 0.4187(4) 0.5746(3) 0.0438(12) Uani d 1 . .
H H8A 0.6545 0.4567 0.5418 0.053 Uiso calc 1 . .
H H8B 0.7816 0.3916 0.5330 0.053 Uiso calc 1 . .
C C9 0.7462(4) 0.1778(3) 1.0095(3) 0.0262(9) Uani d 1 . .
H H9 0.668(3) 0.172(3) 0.995(2) 0.009(9) Uiso d 1 . .
C C10 0.8311(4) 0.1162(3) 0.9564(3) 0.0341(10) Uani d 1 . .
H H10A 0.8268 0.1455 0.8921 0.041 Uiso calc 1 . .
H H10B 0.9230 0.1176 0.9701 0.041 Uiso calc 1 . .
C C11 0.7816(5) 0.0079(4) 0.9808(3) 0.0479(13) Uani d 1 . .
H H11A 0.6932 0.0062 0.9609 0.057 Uiso calc 1 . .
H H11B 0.8396 -0.0307 0.9494 0.057 Uiso calc 1 . .
C C12 0.7779(5) -0.0393(3) 1.0814(3) 0.0485(13) Uani d 1 . .
H H12A 0.8675 -0.0437 1.1005 0.058 Uiso calc 1 . .
H H12B 0.7421 -0.1067 1.0948 0.058 Uiso calc 1 . .
C C13 0.6929(5) 0.0218(3) 1.1334(3) 0.0404(11) Uani d 1 . .
H H13A 0.6017 0.0212 1.1182 0.049 Uiso calc 1 . .
H H13B 0.6949 -0.0083 1.1977 0.049 Uiso calc 1 . .
C C14 0.7428(4) 0.1294(3) 1.1111(3) 0.0339(10) Uani d 1 . .
H H14A 0.8312 0.1304 1.1311 0.041 Uiso calc 1 . .
H H14B 0.6849 0.1675 1.1431 0.041 Uiso calc 1 . .
C C15 0.9658(4) 0.2998(3) 1.0180(3) 0.0283(9) Uani d 1 . .
C C16 0.9887(4) 0.2857(3) 1.1082(3) 0.0334(10) Uani d 1 . .
H H16 0.9197 0.2940 1.1493 0.040 Uiso calc 1 . .
C C17 1.1144(5) 0.2590(4) 1.1377(3) 0.0440(12) Uani d 1 . .
H H17 1.1289 0.2487 1.1983 0.053 Uiso calc 1 . .
C C18 1.2158(5) 0.2483(4) 1.0770(4) 0.0453(12) Uani d 1 . .
H H18 1.2989 0.2287 1.0969 0.054 Uiso calc 1 . .
C C19 1.1970(4) 0.2658(3) 0.9868(4) 0.0458(13) Uani d 1 . .
H H19 1.2681 0.2607 0.9459 0.055 Uiso calc 1 . .
C C20 1.0711(4) 0.2913(3) 0.9563(3) 0.0338(10) Uani d 1 . .
H H20 1.0579 0.3025 0.8954 0.041 Uiso calc 1 . .
C C21 0.6971(4) 0.3725(3) 1.0484(2) 0.0239(9) Uani d 1 . .
C C22 0.5603(4) 0.3537(3) 1.0596(3) 0.0310(10) Uani d 1 . .
H H22 0.5255 0.3036 1.0376 0.037 Uiso calc 1 . .
C C23 0.4763(4) 0.4093(3) 1.1031(3) 0.0345(10) Uani d 1 . .
H H23 0.3857 0.3953 1.1115 0.041 Uiso calc 1 . .
C C24 0.5259(4) 0.4853(3) 1.1342(3) 0.0348(10) Uani d 1 . .
H H24 0.4687 0.5229 1.1626 0.042 Uiso calc 1 . .
C C25 0.6602(5) 0.5053(3) 1.1231(3) 0.0363(11) Uani d 1 . .
H H25 0.6938 0.5562 1.1445 0.044 Uiso calc 1 . .
C C26 0.7459(4) 0.4493(3) 1.0798(3) 0.0318(10) Uani d 1 . .
H H26 0.8364 0.4636 1.0719 0.038 Uiso calc 1 . .
C C27 0.5782(4) 0.1304(3) 0.6714(3) 0.0293(9) Uani d 1 . .
H H27 0.5195 0.1120 0.7271 0.035 Uiso calc 1 . .
C C28 0.7189(4) 0.1015(4) 0.6982(3) 0.0375(11) Uani d 1 . .
H H28A 0.7806 0.1167 0.6447 0.045 Uiso calc 1 . .
H H28B 0.7451 0.1401 0.7384 0.045 Uiso calc 1 . .
C C29 0.7242(6) -0.0098(4) 0.7451(4) 0.0554(14) Uani d 1 . .
H H29A 0.6684 -0.0235 0.8013 0.066 Uiso calc 1 . .
H H29B 0.8145 -0.0277 0.7596 0.066 Uiso calc 1 . .
C C30 0.6778(6) -0.0740(4) 0.6862(4) 0.0602(16) Uani d 1 . .
H H30A 0.7398 -0.0664 0.6334 0.072 Uiso calc 1 . .
H H30B 0.6771 -0.1438 0.7199 0.072 Uiso calc 1 . .
C C31 0.5405(5) -0.0448(4) 0.6565(3) 0.0498(13) Uani d 1 . .
H H31A 0.4763 -0.0609 0.7087 0.060 Uiso calc 1 . .
H H31B 0.5173 -0.0829 0.6151 0.060 Uiso calc 1 . .
C C32 0.5349(5) 0.0667(3) 0.6103(3) 0.0351(10) Uani d 1 . .
H H32A 0.4450 0.0843 0.5947 0.042 Uiso calc 1 . .
H H32B 0.5925 0.0813 0.5549 0.042 Uiso calc 1 . .
C C33 0.3899(4) 0.2971(3) 0.6528(3) 0.0292(9) Uani d 1 . .
C C34 0.3627(5) 0.3952(4) 0.6556(3) 0.0419(12) Uani d 1 . .
H H34 0.4319 0.4415 0.6441 0.050 Uiso calc 1 . .
C C35 0.2351(5) 0.4255(5) 0.6751(3) 0.0540(15) Uani d 1 . .
H H35 0.2191 0.4915 0.6765 0.065 Uiso calc 1 . .
C C36 0.1328(5) 0.3580(5) 0.6923(3) 0.0547(15) Uani d 1 . .
H H36 0.0468 0.3781 0.7051 0.066 Uiso calc 1 . .
C C37 0.1568(5) 0.2607(5) 0.6908(3) 0.0531(14) Uani d 1 . .
H H37 0.0869 0.2149 0.7035 0.064 Uiso calc 1 . .
C C38 0.2849(4) 0.2293(4) 0.6704(3) 0.0421(12) Uani d 1 . .
H H38 0.2998 0.1633 0.6686 0.051 Uiso calc 1 . .
C C39 0.5709(4) 0.2825(3) 0.5023(3) 0.0297(10) Uani d 1 . .
C C40 0.6899(4) 0.2592(3) 0.4604(3) 0.0364(11) Uani d 1 . .
H H40 0.7620 0.2381 0.4944 0.044 Uiso calc 1 . .
C C41 0.7016(5) 0.2673(4) 0.3683(3) 0.0428(12) Uani d 1 . .
H H41 0.7812 0.2508 0.3410 0.051 Uiso calc 1 . .
C C42 0.5959(5) 0.2997(4) 0.3171(3) 0.0465(13) Uani d 1 . .
H H42 0.6037 0.3051 0.2554 0.056 Uiso calc 1 . .
C C43 0.4792(5) 0.3239(4) 0.3581(3) 0.0488(13) Uani d 1 . .
H H43 0.4080 0.3463 0.3235 0.059 Uiso calc 1 . .
C C44 0.4651(5) 0.3156(3) 0.4504(3) 0.0351(10) Uani d 1 . .
H H44 0.3852 0.3321 0.4772 0.042 Uiso calc 1 . .
C C90 0.9244(16) -0.0508(14) 0.4458(10) 0.141(6) Uani d 0.575(11) A 1
H H90A 0.9725 -0.1099 0.4390 0.169 Uiso calc 0.575(11) A 1
H H90B 0.8393 -0.0726 0.4783 0.169 Uiso calc 0.575(11) A 1
C C91 0.9014(19) 0.0135(19) 0.3549(10) 0.160(9) Uani d 0.575(11) A 1
H H91A 0.9852 0.0339 0.3215 0.240 Uiso calc 0.575(11) A 1
H H91B 0.8523 0.0716 0.3609 0.240 Uiso calc 0.575(11) A 1
H H91C 0.8518 -0.0234 0.3234 0.240 Uiso calc 0.575(11) A 1
C C90A 0.947(2) 0.0640(15) 0.4257(12) 0.137(7) Uani d 0.425(11) A 2
H H90C 1.0165 0.0870 0.3777 0.165 Uiso calc 0.425(11) A 2
H H90D 0.9086 0.1220 0.4423 0.165 Uiso calc 0.425(11) A 2
C C91A 0.839(2) 0.007(2) 0.3926(16) 0.148(10) Uani d 0.425(11) A 2
H H91D 0.8385 0.0312 0.3282 0.222 Uiso calc 0.425(11) A 2
H H91E 0.7538 0.0189 0.4204 0.222 Uiso calc 0.425(11) A 2
H H91F 0.8577 -0.0630 0.4086 0.222 Uiso calc 0.425(11) A 2

loop_
_atom_site_aniso_label
_atom_site_aniso_U_11
_atom_site_aniso_U_22
_atom_site_aniso_U_33
_atom_site_aniso_U_12
_atom_site_aniso_U_13
_atom_site_aniso_U_23
Br1 0.0286(2) 0.0377(3) 0.0273(2) -0.00738(19) -0.00101(17) -0.00807(18)
Ni1 0.0251(3) 0.0243(3) 0.0222(3) -0.0026(2) -0.0017(2) -0.0063(2)
P1 0.0242(5) 0.0253(6) 0.0216(5) -0.0008(4) -0.0014(4) -0.0067(4)
P2 0.0264(6) 0.0281(6) 0.0234(5) -0.0008(5) -0.0037(4) -0.0069(4)
O1 0.162(9) 0.186(11) 0.164(9) -0.059(8) -0.033(7) -0.069(8)
N1 0.0326(19) 0.0206(19) 0.0234(17) -0.0059(15) -0.0025(15) -0.0038(14)
N2 0.0331(19) 0.030(2) 0.0223(18) -0.0065(16) -0.0045(15) -0.0022(15)
C1 0.026(2) 0.023(2) 0.028(2) -0.0019(17) -0.0031(17) -0.0064(17)
C2 0.029(2) 0.022(2) 0.023(2) -0.0007(17) -0.0008(17) -0.0074(17)
C3 0.041(3) 0.030(3) 0.033(2) -0.008(2) -0.002(2) -0.0093(19)
C4 0.042(3) 0.038(3) 0.035(3) -0.016(2) 0.001(2) 0.002(2)
C5 0.044(3) 0.044(3) 0.026(2) -0.014(2) -0.004(2) -0.002(2)
C6 0.031(2) 0.034(3) 0.025(2) -0.0065(19) -0.0031(18) -0.0047(18)
C7 0.037(2) 0.024(2) 0.034(2) -0.0048(19) -0.0062(19) -0.0122(18)
C8 0.051(3) 0.048(3) 0.028(2) -0.023(2) -0.005(2) -0.002(2)
C9 0.024(2) 0.024(2) 0.030(2) 0.0020(18) -0.0071(18) -0.0061(17)
C10 0.047(3) 0.028(3) 0.028(2) 0.000(2) 0.000(2) -0.0096(19)
C11 0.058(3) 0.034(3) 0.058(3) -0.003(2) 0.001(3) -0.024(2)
C12 0.066(4) 0.023(3) 0.054(3) -0.001(2) 0.002(3) -0.007(2)
C13 0.048(3) 0.032(3) 0.036(3) -0.009(2) 0.005(2) -0.003(2)
C14 0.040(3) 0.031(3) 0.028(2) 0.000(2) 0.0013(19) -0.0058(19)
C15 0.026(2) 0.026(2) 0.034(2) -0.0015(18) -0.0012(18) -0.0091(18)
C16 0.030(2) 0.036(3) 0.038(2) 0.003(2) -0.0093(19) -0.015(2)
C17 0.041(3) 0.041(3) 0.055(3) 0.004(2) -0.024(2) -0.016(2)
C18 0.032(3) 0.033(3) 0.075(4) 0.001(2) -0.019(3) -0.017(3)
C19 0.024(2) 0.029(3) 0.083(4) -0.002(2) 0.009(3) -0.016(3)
C20 0.031(2) 0.027(3) 0.045(3) -0.0073(19) 0.005(2) -0.013(2)
C21 0.026(2) 0.029(2) 0.0167(19) -0.0020(17) 0.0009(16) -0.0055(16)
C22 0.032(2) 0.031(3) 0.032(2) -0.0019(19) -0.0039(19) -0.0108(19)
C23 0.029(2) 0.043(3) 0.031(2) 0.005(2) -0.0018(19) -0.010(2)
C24 0.041(3) 0.030(3) 0.032(2) 0.008(2) -0.002(2) -0.0066(19)
C25 0.056(3) 0.025(3) 0.032(2) -0.002(2) -0.004(2) -0.0128(19)
C26 0.036(2) 0.026(2) 0.034(2) -0.0061(19) -0.0006(19) -0.0085(19)
C27 0.030(2) 0.031(3) 0.030(2) 0.0007(19) -0.0017(18) -0.0133(19)
C28 0.036(3) 0.042(3) 0.038(3) 0.009(2) -0.010(2) -0.014(2)
C29 0.065(4) 0.045(4) 0.061(3) 0.022(3) -0.027(3) -0.018(3)
C30 0.086(4) 0.039(3) 0.062(4) 0.024(3) -0.025(3) -0.019(3)
C31 0.075(4) 0.033(3) 0.047(3) 0.003(3) -0.007(3) -0.020(2)
C32 0.042(3) 0.034(3) 0.031(2) 0.000(2) -0.007(2) -0.010(2)
C33 0.028(2) 0.038(3) 0.021(2) -0.0014(19) -0.0064(17) -0.0054(18)
C34 0.050(3) 0.034(3) 0.045(3) 0.005(2) -0.013(2) -0.014(2)
C35 0.056(3) 0.066(4) 0.051(3) 0.032(3) -0.021(3) -0.031(3)
C36 0.042(3) 0.084(5) 0.041(3) 0.032(3) -0.011(2) -0.020(3)
C37 0.030(3) 0.074(4) 0.054(3) -0.002(3) 0.000(2) -0.015(3)
C38 0.030(2) 0.044(3) 0.051(3) -0.002(2) 0.002(2) -0.012(2)
C39 0.034(2) 0.029(2) 0.027(2) -0.0078(19) -0.0058(18) -0.0089(18)
C40 0.038(3) 0.038(3) 0.033(2) -0.004(2) -0.003(2) -0.009(2)
C41 0.048(3) 0.048(3) 0.031(3) -0.010(2) 0.006(2) -0.008(2)
C42 0.069(4) 0.044(3) 0.026(2) -0.008(3) -0.006(2) -0.006(2)
C43 0.064(4) 0.046(3) 0.038(3) -0.005(3) -0.022(3) -0.006(2)
C44 0.042(3) 0.030(3) 0.032(2) 0.000(2) -0.005(2) -0.0039(19)
C90 0.098(11) 0.198(15) 0.151(11) -0.035(10) 0.000(9) -0.091(10)
C91 0.103(14) 0.223(19) 0.168(12) -0.059(15) -0.013(11) -0.072(12)
C90A 0.132(14) 0.178(14) 0.135(13) -0.014(11) -0.009(10) -0.098(10)
C91A 0.135(18) 0.16(2) 0.18(2) -0.005(15) -0.033(15) -0.091(17)

loop_
_atom_type_symbol
_atom_type_description
_atom_type_scat_dispersion_real
_atom_type_scat_dispersion_imag
_atom_type_scat_source
C C 0.0033 0.0016 'International Tables Vol C Tables 4.2.6.8 and 6.1.1.4'
H H 0.0000 0.0000 'International Tables Vol C Tables 4.2.6.8 and 6.1.1.4'
Br Br -0.2901 2.4595 'International Tables Vol C Tables 4.2.6.8 and 6.1.1.4'
N N 0.0061 0.0033 'International Tables Vol C Tables 4.2.6.8 and 6.1.1.4'
Ni Ni 0.3393 1.1124 'International Tables Vol C Tables 4.2.6.8 and 6.1.1.4'
O O 0.0106 0.0060 'International Tables Vol C Tables 4.2.6.8 and 6.1.1.4'
P P 0.1023 0.0942 'International Tables Vol C Tables 4.2.6.8 and 6.1.1.4'

loop_
_geom_angle_atom_site_label_1
_geom_angle_atom_site_label_2
_geom_angle_atom_site_label_3
_geom_angle_site_symmetry_1
_geom_angle_site_symmetry_3
_geom_angle
N1 Ni1 Br1 . . 101.36(9)
N2 Ni1 Br1 . . 95.61(10)
N2 Ni1 N1 . . 162.01(13)
C1 Ni1 Br1 . . 162.67(13)
C1 Ni1 N1 . . 82.51(15)
C1 Ni1 N2 . . 83.05(15)
N1 P1 C9 . . 114.88(18)
N1 P1 C15 . . 111.38(18)
N1 P1 C21 . . 111.90(18)
C9 P1 C15 . . 102.7(2)
C21 P1 C9 . . 108.06(18)
C21 P1 C15 . . 107.30(18)
N2 P2 C27 . . 116.16(19)
N2 P2 C33 . . 113.08(19)
N2 P2 C39 . . 109.66(18)
C33 P2 C27 . . 107.6(2)
C33 P2 C39 . . 104.91(19)
C39 P2 C27 . . 104.55(19)
C90 O1 C90 2_756 . 180.0
C90A O1 C90A . 2_756 180.0
P1 N1 Ni1 . . 134.54(19)
C7 N1 Ni1 . . 113.2(2)
C7 N1 P1 . . 110.6(2)
P2 N2 Ni1 . . 127.39(19)
C8 N2 Ni1 . . 115.0(3)
C8 N2 P2 . . 116.5(3)
C2 C1 Ni1 . . 120.1(3)
C2 C1 C6 . . 120.3(4)
C6 C1 Ni1 . . 119.6(3)
C1 C2 C7 . . 113.9(3)
C3 C2 C1 . . 120.2(4)
C3 C2 C7 . . 125.9(4)
C2 C3 H3 . . 120.2
C2 C3 C4 . . 119.6(4)
C4 C3 H3 . . 120.2
C3 C4 H4 . . 119.8
C3 C4 C5 . . 120.4(4)
C5 C4 H4 . . 119.8
C4 C5 H5 . . 120.1
C4 C5 C6 . . 119.7(4)
C6 C5 H5 . . 120.1
C1 C6 C5 . . 119.7(4)
C1 C6 C8 . . 114.5(4)
C5 C6 C8 . . 125.8(4)
N1 C7 C2 . . 107.2(3)
N1 C7 H7A . . 110.3
N1 C7 H7B . . 110.3
C2 C7 H7A . . 110.3
C2 C7 H7B . . 110.3
H7A C7 H7B . . 108.5
N2 C8 C6 . . 107.8(3)
N2 C8 H8A . . 110.1
N2 C8 H8B . . 110.1
C6 C8 H8A . . 110.1
C6 C8 H8B . . 110.1
H8A C8 H8B . . 108.5
P1 C9 H9 . . 111(2)
C10 C9 P1 . . 111.6(3)
C10 C9 H9 . . 104(2)
C14 C9 P1 . . 112.7(3)
C14 C9 H9 . . 106(2)
C14 C9 C10 . . 110.9(4)
C9 C10 H10A . . 109.5
C9 C10 H10B . . 109.5
H10A C10 H10B . . 108.1
C11 C10 C9 . . 110.5(3)
C11 C10 H10A . . 109.5
C11 C10 H10B . . 109.5
C10 C11 H11A . . 109.3
C10 C11 H11B . . 109.3
H11A C11 H11B . . 107.9
C12 C11 C10 . . 111.7(4)
C12 C11 H11A . . 109.3
C12 C11 H11B . . 109.3
C11 C12 H12A . . 109.5
C11 C12 H12B . . 109.5
C11 C12 C13 . . 110.9(4)
H12A C12 H12B . . 108.1
C13 C12 H12A . . 109.5
C13 C12 H12B . . 109.5
C12 C13 H13A . . 109.4
C12 C13 H13B . . 109.4
H13A C13 H13B . . 108.0
C14 C13 C12 . . 111.0(4)
C14 C13 H13A . . 109.4
C14 C13 H13B . . 109.4
C9 C14 H14A . . 109.5
C9 C14 H14B . . 109.5
C13 C14 C9 . . 110.8(3)
C13 C14 H14A . . 109.5
C13 C14 H14B . . 109.5
H14A C14 H14B . . 108.1
C16 C15 P1 . . 122.5(3)
C16 C15 C20 . . 119.3(4)
C20 C15 P1 . . 117.4(3)
C15 C16 H16 . . 119.7
C15 C16 C17 . . 120.6(4)
C17 C16 H16 . . 119.7
C16 C17 H17 . . 120.2
C18 C17 C16 . . 119.5(4)
C18 C17 H17 . . 120.2
C17 C18 H18 . . 119.5
C17 C18 C19 . . 121.0(5)
C19 C18 H18 . . 119.5
C18 C19 H19 . . 119.9
C18 C19 C20 . . 120.1(4)
C20 C19 H19 . . 119.9
C15 C20 C19 . . 119.4(4)
C15 C20 H20 . . 120.3
C19 C20 H20 . . 120.3
C22 C21 P1 . . 118.2(3)
C26 C21 P1 . . 122.5(3)
C26 C21 C22 . . 118.7(4)
C21 C22 H22 . . 119.9
C23 C22 C21 . . 120.3(4)
C23 C22 H22 . . 119.9
C22 C23 H23 . . 119.7
C24 C23 C22 . . 120.6(4)
C24 C23 H23 . . 119.7
C23 C24 H24 . . 120.1
C25 C24 C23 . . 119.9(4)
C25 C24 H24 . . 120.1
C24 C25 H25 . . 120.0
C24 C25 C26 . . 120.1(4)
C26 C25 H25 . . 120.0
C21 C26 C25 . . 120.5(4)
C21 C26 H26 . . 119.8
C25 C26 H26 . . 119.8
P2 C27 H27 . . 106.6
C28 C27 P2 . . 112.9(3)
C28 C27 H27 . . 106.6
C28 C27 C32 . . 109.6(3)
C32 C27 P2 . . 114.0(3)
C32 C27 H27 . . 106.6
C27 C28 H28A . . 109.6
C27 C28 H28B . . 109.6
H28A C28 H28B . . 108.2
C29 C28 C27 . . 110.1(4)
C29 C28 H28A . . 109.6
C29 C28 H28B . . 109.6
C28 C29 H29A . . 109.3
C28 C29 H29B . . 109.3
C28 C29 C30 . . 111.8(4)
H29A C29 H29B . . 107.9
C30 C29 H29A . . 109.3
C30 C29 H29B . . 109.3
C29 C30 H30A . . 109.3
C29 C30 H30B . . 109.3
H30A C30 H30B . . 107.9
C31 C30 C29 . . 111.7(4)
C31 C30 H30A . . 109.3
C31 C30 H30B . . 109.3
C30 C31 H31A . . 109.5
C30 C31 H31B . . 109.5
C30 C31 C32 . . 110.7(4)
H31A C31 H31B . . 108.1
C32 C31 H31A . . 109.5
C32 C31 H31B . . 109.5
C27 C32 H32A . . 109.3
C27 C32 H32B . . 109.3
C31 C32 C27 . . 111.6(4)
C31 C32 H32A . . 109.3
C31 C32 H32B . . 109.3
H32A C32 H32B . . 108.0
C34 C33 P2 . . 118.2(3)
C38 C33 P2 . . 123.6(4)
C38 C33 C34 . . 118.2(4)
C33 C34 H34 . . 119.2
C35 C34 C33 . . 121.6(5)
C35 C34 H34 . . 119.2
C34 C35 H35 . . 120.2
C36 C35 C34 . . 119.7(5)
C36 C35 H35 . . 120.2
C35 C36 H36 . . 120.0
C35 C36 C37 . . 120.0(5)
C37 C36 H36 . . 120.0
C36 C37 H37 . . 119.6
C36 C37 C38 . . 120.9(5)
C38 C37 H37 . . 119.6
C33 C38 C37 . . 119.7(5)
C33 C38 H38 . . 120.2
C37 C38 H38 . . 120.2
C40 C39 P2 . . 118.4(3)
C44 C39 P2 . . 122.5(3)
C44 C39 C40 . . 119.1(4)
C39 C40 H40 . . 119.8
C41 C40 C39 . . 120.4(4)
C41 C40 H40 . . 119.8
C40 C41 H41 . . 119.9
C42 C41 C40 . . 120.3(5)
C42 C41 H41 . . 119.9
C41 C42 H42 . . 120.3
C43 C42 C41 . . 119.4(4)
C43 C42 H42 . . 120.3
C42 C43 H43 . . 119.4
C42 C43 C44 . . 121.2(5)
C44 C43 H43 . . 119.4
C39 C44 C43 . . 119.7(4)
C39 C44 H44 . . 120.2
C43 C44 H44 . . 120.2
O1 C90 H90A . . 108.9
O1 C90 H90B . . 108.9
H90A C90 H90B . . 107.7
C91 C90 O1 . . 113.5(13)
C91 C90 H90A . . 108.9
C91 C90 H90B . . 108.9
C90 C91 H91A . . 109.5
C90 C91 H91B . . 109.5
C90 C91 H91C . . 109.5
H91A C91 H91B . . 109.5
H91A C91 H91C . . 109.5
H91B C91 H91C . . 109.5
O1 C90A H90C . . 109.9
O1 C90A H90D . . 109.9
O1 C90A C91A . . 109.1(15)
H90C C90A H90D . . 108.3
C91A C90A H90C . . 109.9
C91A C90A H90D . . 109.9
C90A C91A H91D . . 109.5
C90A C91A H91E . . 109.5
C90A C91A H91F . . 109.5
H91D C91A H91E . . 109.5
H91D C91A H91F . . 109.5
H91E C91A H91F . . 109.5

loop_
_geom_bond_atom_site_label_1
_geom_bond_atom_site_label_2
_geom_bond_site_symmetry_2
_geom_bond_distance
Br1 Ni1 . 2.4344(7)
Ni1 N1 . 1.990(3)
Ni1 N2 . 1.964(3)
Ni1 C1 . 1.833(4)
P1 N1 . 1.616(3)
P1 C9 . 1.815(4)
P1 C15 . 1.823(4)
P1 C21 . 1.811(4)
P2 N2 . 1.607(3)
P2 C27 . 1.834(4)
P2 C33 . 1.808(4)
P2 C39 . 1.826(4)
O1 C90 . 1.482(12)
O1 C90 2_756 1.482(12)
O1 C90A . 1.392(16)
O1 C90A 2_756 1.392(16)
N1 C7 . 1.495(5)
N2 C8 . 1.484(5)
C1 C2 . 1.387(5)
C1 C6 . 1.388(5)
C2 C3 . 1.385(5)
C2 C7 . 1.498(5)
C3 H3 . 0.9300
C3 C4 . 1.390(6)
C4 H4 . 0.9300
C4 C5 . 1.390(6)
C5 H5 . 0.9300
C5 C6 . 1.393(6)
C6 C8 . 1.485(6)
C7 H7A . 0.9700
C7 H7B . 0.9700
C8 H8A . 0.9700
C8 H8B . 0.9700
C9 H9 . 0.85(3)
C9 C10 . 1.537(5)
C9 C14 . 1.530(5)
C10 H10A . 0.9700
C10 H10B . 0.9700
C10 C11 . 1.527(6)
C11 H11A . 0.9700
C11 H11B . 0.9700
C11 C12 . 1.513(7)
C12 H12A . 0.9700
C12 H12B . 0.9700
C12 C13 . 1.521(6)
C13 H13A . 0.9700
C13 H13B . 0.9700
C13 C14 . 1.521(6)
C14 H14A . 0.9700
C14 H14B . 0.9700
C15 C16 . 1.387(5)
C15 C20 . 1.393(5)
C16 H16 . 0.9300
C16 C17 . 1.396(6)
C17 H17 . 0.9300
C17 C18 . 1.363(6)
C18 H18 . 0.9300
C18 C19 . 1.372(7)
C19 H19 . 0.9300
C19 C20 . 1.400(6)
C20 H20 . 0.9300
C21 C22 . 1.399(5)
C21 C26 . 1.389(5)
C22 H22 . 0.9300
C22 C23 . 1.386(5)
C23 H23 . 0.9300
C23 C24 . 1.378(6)
C24 H24 . 0.9300
C24 C25 . 1.377(6)
C25 H25 . 0.9300
C25 C26 . 1.397(6)
C26 H26 . 0.9300
C27 H27 . 0.9800
C27 C28 . 1.531(6)
C27 C32 . 1.537(5)
C28 H28A . 0.9700
C28 H28B . 0.9700
C28 C29 . 1.523(7)
C29 H29A . 0.9700
C29 H29B . 0.9700
C29 C30 . 1.526(6)
C30 H30A . 0.9700
C30 H30B . 0.9700
C30 C31 . 1.512(7)
C31 H31A . 0.9700
C31 H31B . 0.9700
C31 C32 . 1.523(6)
C32 H32A . 0.9700
C32 H32B . 0.9700
C33 C34 . 1.392(6)
C33 C38 . 1.389(6)
C34 H34 . 0.9300
C34 C35 . 1.384(6)
C35 H35 . 0.9300
C35 C36 . 1.366(7)
C36 H36 . 0.9300
C36 C37 . 1.371(8)
C37 H37 . 0.9300
C37 C38 . 1.397(6)
C38 H38 . 0.9300
C39 C40 . 1.392(6)
C39 C44 . 1.386(6)
C40 H40 . 0.9300
C40 C41 . 1.388(6)
C41 H41 . 0.9300
C41 C42 . 1.379(7)
C42 H42 . 0.9300
C42 C43 . 1.371(7)
C43 H43 . 0.9300
C43 C44 . 1.391(6)
C44 H44 . 0.9300
C90 H90A . 0.9700
C90 H90B . 0.9700
C90 C91 . 1.482(16)
C91 H91A . 0.9600
C91 H91B . 0.9600
C91 H91C . 0.9600
C90A H90C . 0.9700
C90A H90D . 0.9700
C90A C91A . 1.544(17)
C91A H91D . 0.9600
C91A H91E . 0.9600
C91A H91F . 0.9600
